data_7152380
loop_
_publ_author_name
'Defaut, Benedicte'
'Parsons, Thomas B.'
'Spencer, Neil'
'Male, Louise'
'Kariuki, Benson M.'
'Grainger, Richard S.'

_publ_section_title
;
 Synthesis of the trans-hydrindane core of dictyoxetane.
;
_journal_issue 25
_journal_name_full 'Organic &amp; biomolecular chemistry'
_journal_page_first 4926
_journal_page_last 4932
_journal_paper_doi 10.1039/c2ob25384d
_journal_volume 10
_journal_year 2012
_chemical_formula_moiety 'C12 H18 O3'
_chemical_formula_sum 'C12 H18 O3'
_chemical_formula_weight 210.26
_chemical_name_systematic
;
?
;
_space_group_IT_number 14
_symmetry_cell_setting monoclinic
_symmetry_space_group_name_Hall '-P 2yn'
_symmetry_space_group_name_H-M 'P 1 21/n 1'
_atom_sites_solution_hydrogens geom
_atom_sites_solution_primary direct
_atom_sites_solution_secondary difmap
_audit_creation_method SHELXL-97
_cell_angle_alpha 90.00
_cell_angle_beta 101.499(16)
_cell_angle_gamma 90.00
_cell_formula_units_Z 4
_cell_length_a 7.106(3)
_cell_length_b 14.861(3)
_cell_length_c 11.691(3)
_cell_measurement_reflns_used 1179
_cell_measurement_temperature 296(2)
_cell_measurement_theta_max 62.70
_cell_measurement_theta_min 4.87
_cell_volume 1209.8(6)
_computing_cell_refinement SAINTPLUS
_computing_data_collection SMART
_computing_data_reduction SAINTPLUS
_computing_structure_refinement SHELXTL
_computing_structure_solution SHELXTL
_diffrn_ambient_temperature 296(2)
_diffrn_measured_fraction_theta_full 0.992
_diffrn_measured_fraction_theta_max 0.992
_diffrn_measurement_device_type 'Bruker Smart 6000 CCD'
_diffrn_measurement_method 'CCD scans'
_diffrn_radiation_monochromator graphite
_diffrn_radiation_source 'fine-focus sealed tube'
_diffrn_radiation_type CuK\a
_diffrn_radiation_wavelength 1.54178
_diffrn_reflns_av_R_equivalents 0.0428
_diffrn_reflns_av_sigmaI/netI 0.2770
_diffrn_reflns_limit_h_max 8
_diffrn_reflns_limit_h_min -8
_diffrn_reflns_limit_k_max 17
_diffrn_reflns_limit_k_min -15
_diffrn_reflns_limit_l_max 12
_diffrn_reflns_limit_l_min -12
_diffrn_reflns_number 5705
_diffrn_reflns_theta_full 62.70
_diffrn_reflns_theta_max 62.70
_diffrn_reflns_theta_min 4.87
_exptl_absorpt_coefficient_mu 0.662
_exptl_absorpt_correction_T_max 0.8790
_exptl_absorpt_correction_T_min 0.8062
_exptl_absorpt_correction_type empirical
_exptl_absorpt_process_details Sadabs
_exptl_crystal_colour colourless
_exptl_crystal_density_diffrn 1.154
_exptl_crystal_density_method 'not measured'
_exptl_crystal_description block
_exptl_crystal_F_000 456
_exptl_crystal_size_max 0.34
_exptl_crystal_size_mid 0.30
_exptl_crystal_size_min 0.20
_refine_diff_density_max 0.179
_refine_diff_density_min -0.137
_refine_diff_density_rms 0.035
_refine_ls_extinction_method none
_refine_ls_goodness_of_fit_ref 1.068
_refine_ls_hydrogen_treatment constr
_refine_ls_matrix_type full
_refine_ls_number_parameters 137
_refine_ls_number_reflns 1922
_refine_ls_number_restraints 0
_refine_ls_restrained_S_all 1.068
_refine_ls_R_factor_all 0.0735
_refine_ls_R_factor_gt 0.0497
_refine_ls_shift/su_max 0.007
_refine_ls_shift/su_mean 0.001
_refine_ls_structure_factor_coef Fsqd
_refine_ls_weighting_details 'calc w=1/[\s^2^(Fo^2^)+(0.0608P)^2^+0.1624P] where P=(Fo^2^+2Fc^2^)/3'
_refine_ls_weighting_scheme calc
_refine_ls_wR_factor_gt 0.1273
_refine_ls_wR_factor_ref 0.1473
_reflns_number_gt 1179
_reflns_number_total 1922
_reflns_threshold_expression >2\s(I)
_cod_data_source_file c2ob25384d.txt
_cod_data_source_block 6
_cod_depositor_comments
;
The following automatic conversions were performed:

'_symmetry_cell_setting' value 'Monoclinic' changed to 'monoclinic'
according to /home/saulius/struct/CIF-dictionaries/cif_core.dic
dictionary named 'cif_core.dic' version 2.4.1 from 2010-06-29.

Automatic conversion script
Id: cif_fix_values 1715 2011-07-08 13:25:40Z adriana 
;
_cod_original_sg_symbol_H-M P21/n
_cod_database_code 7152380

loop_
_symmetry_equiv_pos_as_xyz
'x, y, z'
'-x+1/2, y+1/2, -z+1/2'
'-x, -y, -z'
'x-1/2, -y-1/2, z-1/2'

loop_
_atom_site_label
_atom_site_type_symbol
_atom_site_fract_x
_atom_site_fract_y
_atom_site_fract_z
_atom_site_U_iso_or_equiv
_atom_site_adp_type
_atom_site_occupancy
_atom_site_symmetry_multiplicity
_atom_site_calc_flag
_atom_site_refinement_flags
C1 C 1.2110(4) 0.45619(19) 0.8975(2) 0.0747(8) Uani 1 1 d .
H1A H 1.3231 0.4327 0.9503 0.090 Uiso 1 1 calc R
H1B H 1.1218 0.4798 0.9430 0.090 Uiso 1 1 calc R
C2 C 1.2686(4) 0.52997(16) 0.8170(2) 0.0665(7) Uani 1 1 d .
H2A H 1.2309 0.5890 0.8400 0.080 Uiso 1 1 calc R
H2B H 1.4064 0.5297 0.8215 0.080 Uiso 1 1 calc R
C3 C 1.0425(3) 0.43172(15) 0.7063(2) 0.0577(7) Uani 1 1 d .
C4 C 1.0488(4) 0.36588(19) 0.6045(2) 0.0699(7) Uani 1 1 d .
H4A H 1.1793 0.3447 0.6093 0.084 Uiso 1 1 calc R
H4B H 1.0092 0.3970 0.5307 0.084 Uiso 1 1 calc R
C5 C 0.9133(3) 0.28383(16) 0.6095(2) 0.0627(7) Uani 1 1 d .
H5A H 0.9223 0.2429 0.5462 0.075 Uiso 1 1 calc R
H5B H 0.9563 0.2519 0.6823 0.075 Uiso 1 1 calc R
C6 C 0.6994(3) 0.31209(14) 0.59998(18) 0.0478(6) Uani 1 1 d .
C7 C 0.5813(4) 0.23183(16) 0.6416(2) 0.0609(7) Uani 1 1 d .
H7A H 0.4462 0.2370 0.6063 0.073 Uiso 1 1 calc R
H7B H 0.6281 0.1744 0.6194 0.073 Uiso 1 1 calc R
C8 C 0.6108(4) 0.23887(18) 0.7781(2) 0.0746(8) Uani 1 1 d .
H8A H 0.4928 0.2244 0.8039 0.089 Uiso 1 1 calc R
H8B H 0.7108 0.1980 0.8154 0.089 Uiso 1 1 calc R
C9 C 0.6699(3) 0.33804(17) 0.8079(2) 0.0595(6) Uani 1 1 d .
C10 C 0.6835(3) 0.38881(14) 0.69246(18) 0.0490(6) Uani 1 1 d .
H10 H 0.5581 0.4173 0.6656 0.059 Uiso 1 1 calc R
C11 C 0.8350(3) 0.46609(14) 0.7033(2) 0.0594(7) Uani 1 1 d .
H11A H 0.7987 0.5068 0.6377 0.071 Uiso 1 1 calc R
H11B H 0.8333 0.4999 0.7741 0.071 Uiso 1 1 calc R
C12 C 0.6115(4) 0.3413(2) 0.4713(2) 0.0757(8) Uani 1 1 d .
H12A H 0.6882 0.3885 0.4481 0.114 Uiso 1 1 calc R
H12B H 0.4827 0.3626 0.4671 0.114 Uiso 1 1 calc R
H12C H 0.6099 0.2907 0.4201 0.114 Uiso 1 1 calc R
O1 O 1.1200(2) 0.38653(11) 0.81660(14) 0.0683(5) Uani 1 1 d .
O2 O 1.1685(3) 0.50855(14) 0.69977(15) 0.0871(7) Uani 1 1 d .
O3 O 0.6973(3) 0.37183(15) 0.90767(15) 0.0910(7) Uani 1 1 d .

loop_
_atom_site_aniso_label
_atom_site_aniso_U_11
_atom_site_aniso_U_22
_atom_site_aniso_U_33
_atom_site_aniso_U_23
_atom_site_aniso_U_13
_atom_site_aniso_U_12
C1 0.0747(19) 0.0881(19) 0.0585(16) -0.0059(14) 0.0067(13) -0.0105(15)
C2 0.0659(16) 0.0593(14) 0.0716(17) -0.0129(12) 0.0069(12) -0.0072(12)
C3 0.0599(15) 0.0579(14) 0.0521(14) 0.0091(11) 0.0039(11) -0.0155(12)
C4 0.0526(15) 0.0904(18) 0.0696(17) -0.0082(14) 0.0193(12) -0.0048(13)
C5 0.0632(16) 0.0611(15) 0.0654(16) -0.0179(12) 0.0167(12) 0.0031(12)
C6 0.0533(13) 0.0452(11) 0.0442(13) -0.0041(9) 0.0077(9) -0.0046(10)
C7 0.0650(16) 0.0525(13) 0.0634(16) -0.0025(11) 0.0085(11) -0.0094(11)
C8 0.087(2) 0.0713(16) 0.0640(18) 0.0104(13) 0.0129(13) -0.0207(14)
C9 0.0568(15) 0.0743(16) 0.0478(15) -0.0061(12) 0.0116(10) -0.0020(12)
C10 0.0483(13) 0.0444(11) 0.0530(14) -0.0038(9) 0.0071(9) 0.0051(9)
C11 0.0685(17) 0.0417(12) 0.0648(16) -0.0007(11) 0.0053(12) -0.0027(11)
C12 0.0852(19) 0.0876(19) 0.0488(15) 0.0006(13) 0.0002(12) -0.0198(15)
O1 0.0675(11) 0.0655(10) 0.0653(11) 0.0124(8) -0.0028(8) -0.0114(8)
O2 0.0893(13) 0.0967(13) 0.0682(12) 0.0169(10) -0.0012(10) -0.0522(11)
O3 0.1046(16) 0.1170(16) 0.0541(12) -0.0212(11) 0.0223(10) -0.0195(13)

loop_
_atom_type_symbol
_atom_type_description
_atom_type_scat_dispersion_real
_atom_type_scat_dispersion_imag
_atom_type_scat_source
C C 0.0181 0.0091 'International Tables Vol C Tables 4.2.6.8 and 6.1.1.4'
H H 0.0000 0.0000 'International Tables Vol C Tables 4.2.6.8 and 6.1.1.4'
O O 0.0492 0.0322 'International Tables Vol C Tables 4.2.6.8 and 6.1.1.4'

loop_
_geom_angle_atom_site_label_1
_geom_angle_atom_site_label_2
_geom_angle_atom_site_label_3
_geom_angle
O1 C1 C2 104.09(19)
O1 C1 H1A 110.9
C2 C1 H1A 110.9
O1 C1 H1B 110.9
C2 C1 H1B 110.9
H1A C1 H1B 109.0
O2 C2 C1 106.24(19)
O2 C2 H2A 110.5
C1 C2 H2A 110.5
O2 C2 H2B 110.5
C1 C2 H2B 110.5
H2A C2 H2B 108.7
O1 C3 O2 106.13(16)
O1 C3 C4 108.9(2)
O2 C3 C4 110.0(2)
O1 C3 C11 111.08(19)
O2 C3 C11 109.27(19)
C4 C3 C11 111.29(18)
C3 C4 C5 110.66(19)
C3 C4 H4A 109.5
C5 C4 H4A 109.5
C3 C4 H4B 109.5
C5 C4 H4B 109.5
H4A C4 H4B 108.1
C6 C5 C4 112.73(19)
C6 C5 H5A 109.0
C4 C5 H5A 109.0
C6 C5 H5B 109.0
C4 C5 H5B 109.0
H5A C5 H5B 107.8
C5 C6 C12 109.8(2)
C5 C6 C7 110.04(18)
C12 C6 C7 111.56(17)
C5 C6 C10 110.18(17)
C12 C6 C10 112.60(18)
C7 C6 C10 102.49(17)
C8 C7 C6 106.83(17)
C8 C7 H7A 110.4
C6 C7 H7A 110.4
C8 C7 H7B 110.4
C6 C7 H7B 110.4
H7A C7 H7B 108.6
C9 C8 C7 105.46(19)
C9 C8 H8A 110.6
C7 C8 H8A 110.6
C9 C8 H8B 110.6
C7 C8 H8B 110.6
H8A C8 H8B 108.8
O3 C9 C8 125.2(2)
O3 C9 C10 125.9(2)
C8 C9 C10 108.92(18)
C11 C10 C9 116.39(18)
C11 C10 C6 116.17(19)
C9 C10 C6 105.39(17)
C11 C10 H10 106.0
C9 C10 H10 106.0
C6 C10 H10 106.0
C3 C11 C10 113.30(18)
C3 C11 H11A 108.9
C10 C11 H11A 108.9
C3 C11 H11B 108.9
C10 C11 H11B 108.9
H11A C11 H11B 107.7
C6 C12 H12A 109.5
C6 C12 H12B 109.5
H12A C12 H12B 109.5
C6 C12 H12C 109.5
H12A C12 H12C 109.5
H12B C12 H12C 109.5
C3 O1 C1 106.61(17)
C2 O2 C3 108.22(17)

loop_
_geom_bond_atom_site_label_1
_geom_bond_atom_site_label_2
_geom_bond_distance
C1 O1 1.463(3)
C1 C2 1.552(4)
C1 H1A 0.9700
C1 H1B 0.9700
C2 O2 1.448(3)
C2 H2A 0.9700
C2 H2B 0.9700
C3 O1 1.461(3)
C3 O2 1.462(3)
C3 C4 1.548(4)
C3 C11 1.554(3)
C4 C5 1.562(3)
C4 H4A 0.9700
C4 H4B 0.9700
C5 C6 1.559(3)
C5 H5A 0.9700
C5 H5B 0.9700
C6 C12 1.571(3)
C6 C7 1.590(3)
C6 C10 1.591(3)
C7 C8 1.570(3)
C7 H7A 0.9700
C7 H7B 0.9700
C8 C9 1.553(4)
C8 H8A 0.9700
C8 H8B 0.9700
C9 O3 1.249(3)
C9 C10 1.566(3)
C10 C11 1.562(3)
C10 H10 0.9800
C11 H11A 0.9700
C11 H11B 0.9700
C12 H12A 0.9600
C12 H12B 0.9600
C12 H12C 0.9600
